data_7051869
loop_
_publ_author_name
'Yang, Xiaoping'
'Rivers, Joseph H.'
'McCarty, W. Jeffrey'
'Wiester, Michael'
'Jones, Richard A.'

_publ_section_title
;
 Synthesis and structures of luminescent ladder-like lanthanide
 coordination polymers of 4-hydroxybenzenesulfonate
;
_journal_issue 5
_journal_name_full 'New Journal of Chemistry'
_journal_page_first 790
_journal_paper_doi 10.1039/b718590a
_journal_volume 32
_journal_year 2008
_chemical_formula_sum 'C18 H23 Er O16 S3'
_chemical_formula_weight 758.80
_chemical_name_systematic
;
?
;
_space_group_IT_number 44
_symmetry_cell_setting orthorhombic
_symmetry_space_group_name_Hall 'I 2 -2'
_symmetry_space_group_name_H-M 'I m m 2'
_atom_sites_solution_hydrogens geom
_atom_sites_solution_primary direct
_atom_sites_solution_secondary difmap
_audit_creation_method SHELXL-97
_cell_angle_alpha 90.00
_cell_angle_beta 90.00
_cell_angle_gamma 90.00
_cell_formula_units_Z 4
_cell_length_a 19.219(4)
_cell_length_b 24.277(5)
_cell_length_c 5.4250(11)
_cell_measurement_reflns_used CCD
_cell_measurement_temperature 153(2)
_cell_volume 2531.2(9)
_computing_cell_refinement 'Collect software, Nonius B.V. 1998'
_computing_data_collection 'Collect software, Nonius B.V. 1998'
_computing_data_reduction
;
DENZO and Scalepack (Otwinoski and Minor, 1997)
;
_computing_molecular_graphics 'XL SHELXTL/PC, Siemens Analytical'
_computing_structure_refinement 'XL SHELXTL/PC, Siemens Analytical'
_computing_structure_solution
;

SIR97 - Altomare A., Burla M.C., Camalli M., Cascarano G.L., Giacovazzo C.,
Guagliardi A., Moliterni A.G.G., Polidori G.,Spagna R.
;
_diffrn_ambient_temperature 153(2)
_diffrn_measured_fraction_theta_full 0.994
_diffrn_measured_fraction_theta_max 0.994
_diffrn_measurement_device_type CCD
_diffrn_measurement_method \w-scans
_diffrn_radiation_monochromator graphite
_diffrn_radiation_source 'fine-focus sealed tube'
_diffrn_radiation_type MoK\a
_diffrn_radiation_wavelength 0.71073
_diffrn_reflns_av_R_equivalents 0.1450
_diffrn_reflns_av_sigmaI/netI 0.2646
_diffrn_reflns_limit_h_max 22
_diffrn_reflns_limit_h_min -22
_diffrn_reflns_limit_k_max 28
_diffrn_reflns_limit_k_min -28
_diffrn_reflns_limit_l_max 6
_diffrn_reflns_limit_l_min -5
_diffrn_reflns_number 6935
_diffrn_reflns_theta_full 25.02
_diffrn_reflns_theta_max 25.02
_diffrn_reflns_theta_min 3.29
_exptl_absorpt_coefficient_mu 3.641
_exptl_absorpt_correction_T_max 0.7353
_exptl_absorpt_correction_T_min 0.5935
_exptl_absorpt_correction_type gaussian
_exptl_absorpt_process_details
;
Absorption correction given as Gaussian
;
_exptl_crystal_colour Colorless
_exptl_crystal_density_diffrn 1.991
_exptl_crystal_density_method 'not measured'
_exptl_crystal_description Block
_exptl_crystal_F_000 1500
_exptl_crystal_size_max 0.16
_exptl_crystal_size_mid 0.12
_exptl_crystal_size_min 0.09
_refine_diff_density_max 1.428
_refine_diff_density_min -1.541
_refine_diff_density_rms 0.245
_refine_ls_abs_structure_details 'Flack H D (1983), Acta Cryst. A39, 876-881'
_refine_ls_abs_structure_Flack 0.11(2)
_refine_ls_extinction_coef 0.0093(5)
_refine_ls_extinction_method SHELXL
_refine_ls_goodness_of_fit_ref 0.983
_refine_ls_hydrogen_treatment constr
_refine_ls_matrix_type full
_refine_ls_number_parameters 199
_refine_ls_number_reflns 2102
_refine_ls_number_restraints 157
_refine_ls_restrained_S_all 0.956
_refine_ls_R_factor_all 0.1942
_refine_ls_R_factor_gt 0.0734
_refine_ls_shift/su_max 0.049
_refine_ls_shift/su_mean 0.007
_refine_ls_structure_factor_coef Fsqd
_refine_ls_weighting_details 'calc w=1/[\s^2^(Fo^2^)+(0.0638P)^2^+1.2517P] where P=(Fo^2^+2Fc^2^)/3'
_refine_ls_weighting_scheme calc
_refine_ls_wR_factor_gt 0.1362
_refine_ls_wR_factor_ref 0.1745
_reflns_number_gt 1014
_reflns_number_total 2102
_reflns_threshold_expression >2sigma(I)
_cod_data_source_file b718590a.txt
_cod_data_source_block complex-2
_cod_depositor_comments
;
The following automatic conversions were performed:
'_symmetry_cell_setting' value 'Orthorhombic' changed to 'orthorhombic'
according to '/home/saulius/struct/CIF-dictionaries/cif_core.dic'
dictionary named 'cif_core.dic' version 2.4.1 from
2010-06-29.

'_exptl_absorpt_correction_type' value 'Gaussian' changed to
'gaussian' according to
'/home/saulius/struct/CIF-dictionaries/cif_core.dic' dictionary named
'cif_core.dic' version 2.4.1 from 2010-06-29.

Automatic conversion script
Id: cif_fix_enum 1527 2010-12-29 10:47:43Z saulius 
;
_cod_original_sg_symbol_H-M Imm2
_cod_database_code 7051869

loop_
_symmetry_equiv_pos_as_xyz
'x, y, z'
'-x, -y, z'
'x, -y, z'
'-x, y, z'
'x+1/2, y+1/2, z+1/2'
'-x+1/2, -y+1/2, z+1/2'
'x+1/2, -y+1/2, z+1/2'
'-x+1/2, y+1/2, z+1/2'

loop_
_atom_site_label
_atom_site_type_symbol
_atom_site_fract_x
_atom_site_fract_y
_atom_site_fract_z
_atom_site_U_iso_or_equiv
_atom_site_adp_type
_atom_site_occupancy
_atom_site_symmetry_multiplicity
_atom_site_calc_flag
_atom_site_refinement_flags
_atom_site_disorder_assembly
_atom_site_disorder_group
Er1 Er 0.5000 0.12100(3) 0.6003(3) 0.03378(19) Uani 1 2 d SU . .
S1 S 0.39358(13) 0.17717(11) 0.1083(13) 0.0383(8) Uani 1 1 d U . .
S2 S 0.3927(2) 0.0000 0.7640(8) 0.0320(14) Uani 1 2 d SU . .
O1 O 0.0885(3) 0.1648(3) 0.059(2) 0.059(3) Uani 1 1 d U . .
H1A H 0.0744 0.1842 -0.0541 0.088 Uiso 1 1 calc R . .
O2 O 0.4170(5) 0.1497(4) 0.3353(18) 0.054(3) Uani 1 1 d U . .
O3 O 0.4140(3) 0.2346(2) 0.077(2) 0.037(2) Uani 1 1 d U . .
O4 O 0.4165(5) 0.1480(4) -0.1070(18) 0.047(3) Uani 1 1 d U . .
O5 O 0.0991(8) 0.0000 0.478(3) 0.076(4) Uani 1 2 d SU . .
H5B H 0.0787 -0.0218 0.5681 0.114 Uiso 0.50 1 calc PR . .
O6 O 0.4228(3) 0.0506(3) 0.6499(17) 0.040(2) Uani 1 1 d U . .
O7 O 0.3969(5) 0.0000 1.036(2) 0.036(3) Uani 1 2 d SU . .
C1 C 0.1581(5) 0.1688(4) 0.075(4) 0.038(3) Uani 1 1 d U . .
C2 C 0.1950(8) 0.1467(6) 0.285(3) 0.067(4) Uani 1 1 d U . .
H2A H 0.1701 0.1333 0.4187 0.081 Uiso 1 1 calc R . .
C3 C 0.2708(6) 0.1452(6) 0.289(2) 0.042(3) Uani 1 1 d U . .
H3B H 0.2960 0.1280 0.4132 0.051 Uiso 1 1 calc R . .
C4 C 0.3021(4) 0.1715(4) 0.092(5) 0.029(2) Uani 1 1 d U . .
C5 C 0.2690(7) 0.1966(6) -0.095(3) 0.046(3) Uani 1 1 d U . .
H5A H 0.2930 0.2148 -0.2197 0.055 Uiso 1 1 calc R . .
C6 C 0.1954(8) 0.1938(6) -0.091(3) 0.060(4) Uani 1 1 d U . .
H6A H 0.1717 0.2113 -0.2185 0.072 Uiso 1 1 calc R . .
C7 C 0.1708(8) 0.0000 0.536(3) 0.042(4) Uani 1 2 d SU . .
C8 C 0.2361(13) 0.0383(9) 0.410(4) 0.029(3) Uani 0.50 1 d PU . .
H8A H 0.2174 0.0626 0.2707 0.035 Uiso 0.50 1 d P . .
C8' C 0.1942(12) 0.0277(9) 0.756(4) 0.029(3) Uani 0.50 1 d PU . .
H8'A H 0.1594 0.0497 0.8449 0.035 Uiso 0.50 1 d P . .
C9 C 0.2856(11) 0.0310(8) 0.488(4) 0.019(4) Uani 0.50 1 d PU . .
H9A H 0.3180 0.0609 0.4564 0.023 Uiso 0.50 1 d P . .
C9' C 0.2630(11) 0.0233(9) 0.843(4) 0.022(4) Uani 0.50 1 d PU . .
H9'A H 0.2785 0.0497 0.9487 0.027 Uiso 0.50 1 d P . .
C10 C 0.3057(8) 0.0000 0.671(3) 0.031(4) Uani 1 2 d SU . .
O1W O 0.5000 0.2213(4) 0.641(2) 0.031(3) Uani 1 2 d SU . .
H1WB H 0.5346 0.2310 0.7182 0.037 Uiso 0.50 1 calc PR . .
H1WA H 0.5000 0.2361 0.4993 0.047 Uiso 1 2 d SR . .
O2W O 0.5000 0.0681(4) 0.2366(19) 0.037(3) Uani 1 2 d SU . .
H2WB H 0.5317 0.0455 0.2423 0.045 Uiso 0.50 1 calc PR . .
H2WA H 0.4612 0.0516 0.2227 0.045 Uiso 0.50 1 d PR . .
O3W O 0.0000 0.2101(5) 0.792(2) 0.045(3) Uani 1 2 d SU . .
H3W1 H 0.0312 0.2135 0.6431 0.054 Uiso 1 1 d . . .
O4W O 0.0000 0.1267(4) 0.4786(15) 0.014(2) Uani 1 2 d SU . .
H4W3 H -0.0312 0.1334 0.6206 0.021 Uiso 1 1 d . . .

loop_
_atom_site_aniso_label
_atom_site_aniso_U_11
_atom_site_aniso_U_22
_atom_site_aniso_U_33
_atom_site_aniso_U_23
_atom_site_aniso_U_13
_atom_site_aniso_U_12
Er1 0.0341(3) 0.0360(4) 0.0312(4) -0.0016(11) 0.000 0.000
S1 0.0397(15) 0.0382(15) 0.0368(16) -0.008(3) -0.001(4) 0.0102(13)
S2 0.024(2) 0.037(3) 0.035(3) 0.000 -0.004(2) 0.000
O1 0.043(4) 0.072(4) 0.061(5) 0.005(5) -0.001(4) 0.005(3)
O2 0.057(5) 0.059(5) 0.047(5) 0.013(4) -0.015(4) 0.004(4)
O3 0.034(3) 0.034(3) 0.042(4) 0.001(5) -0.001(5) 0.002(3)
O4 0.040(4) 0.056(5) 0.045(5) -0.006(4) 0.008(4) 0.007(4)
O5 0.074(6) 0.081(6) 0.073(6) 0.000 0.005(5) 0.000
O6 0.024(3) 0.046(4) 0.049(5) 0.008(4) -0.015(4) -0.004(3)
O7 0.034(5) 0.035(5) 0.040(6) 0.000 -0.004(4) 0.000
C1 0.030(4) 0.043(5) 0.043(5) 0.001(5) 0.002(5) 0.017(4)
C2 0.068(6) 0.070(6) 0.063(6) 0.003(5) 0.010(5) -0.006(5)
C3 0.032(5) 0.052(6) 0.044(6) 0.005(5) -0.002(5) 0.008(5)
C4 0.033(4) 0.032(4) 0.023(4) 0.007(6) 0.002(6) 0.003(4)
C5 0.044(6) 0.054(6) 0.040(6) -0.006(5) -0.001(5) 0.003(5)
C6 0.064(6) 0.056(6) 0.060(6) -0.010(5) -0.016(5) -0.003(5)
C7 0.039(6) 0.046(6) 0.040(7) 0.000 -0.007(5) 0.000
C8 0.030(5) 0.029(5) 0.027(5) 0.002(4) 0.011(4) 0.001(4)
C8' 0.030(5) 0.029(5) 0.027(5) 0.002(4) 0.011(4) 0.001(4)
C9 0.017(6) 0.018(6) 0.022(7) 0.000(5) -0.007(5) -0.005(5)
C9' 0.021(6) 0.021(7) 0.025(7) 0.002(5) -0.009(5) 0.008(5)
C10 0.030(6) 0.029(6) 0.033(7) 0.000 0.005(5) 0.000
O1W 0.037(4) 0.031(4) 0.025(5) -0.004(5) 0.000 0.000
O2W 0.035(5) 0.038(5) 0.038(5) 0.000(4) 0.000 0.000
O3W 0.038(5) 0.058(6) 0.039(5) 0.005(5) 0.000 0.000
O4W 0.004(4) 0.021(4) 0.016(4) 0.000(4) 0.000 0.000

loop_
_atom_type_symbol
_atom_type_description
_atom_type_scat_dispersion_real
_atom_type_scat_dispersion_imag
_atom_type_scat_source
C C 0.0033 0.0016 'International Tables Vol C Tables 4.2.6.8 and 6.1.1.4'
H H 0.0000 0.0000 'International Tables Vol C Tables 4.2.6.8 and 6.1.1.4'
O O 0.0106 0.0060 'International Tables Vol C Tables 4.2.6.8 and 6.1.1.4'
S S 0.1246 0.1234 'International Tables Vol C Tables 4.2.6.8 and 6.1.1.4'
Er Er -0.2586 4.9576 'International Tables Vol C Tables 4.2.6.8 and 6.1.1.4'

loop_
_geom_angle_atom_site_label_1
_geom_angle_atom_site_label_2
_geom_angle_atom_site_label_3
_geom_angle
_geom_angle_site_symmetry_1
_geom_angle_site_symmetry_3
_geom_angle_publ_flag
O2 Er1 O2 89.9(5) 4_655 . ?
O2 Er1 O6 81.2(3) 4_655 4_655 ?
O2 Er1 O6 140.0(3) . 4_655 ?
O2 Er1 O6 140.0(3) 4_655 . ?
O2 Er1 O6 81.2(3) . . ?
O6 Er1 O6 81.3(3) 4_655 . ?
O2 Er1 O4 82.1(3) 4_655 4_656 ?
O2 Er1 O4 145.8(3) . 4_656 ?
O6 Er1 O4 71.6(3) 4_655 4_656 ?
O6 Er1 O4 125.0(3) . 4_656 ?
O2 Er1 O4 145.8(3) 4_655 1_556 ?
O2 Er1 O4 82.1(3) . 1_556 ?
O6 Er1 O4 125.0(3) 4_655 1_556 ?
O6 Er1 O4 71.6(3) . 1_556 ?
O4 Er1 O4 86.1(5) 4_656 1_556 ?
O2 Er1 O2W 68.6(3) 4_655 . ?
O2 Er1 O2W 68.6(3) . . ?
O6 Er1 O2W 72.0(3) 4_655 . ?
O6 Er1 O2W 72.0(3) . . ?
O4 Er1 O2W 135.9(2) 4_656 . ?
O4 Er1 O2W 135.9(2) 1_556 . ?
O2 Er1 O1W 75.6(3) 4_655 . ?
O2 Er1 O1W 75.6(3) . . ?
O6 Er1 O1W 137.37(19) 4_655 . ?
O6 Er1 O1W 137.37(19) . . ?
O4 Er1 O1W 70.2(3) 4_656 . ?
O4 Er1 O1W 70.2(3) 1_556 . ?
O2W Er1 O1W 128.3(4) . . ?
O4 S1 O3 107.1(7) . . ?
O4 S1 O2 111.3(5) . . ?
O3 S1 O2 116.8(7) . . ?
O4 S1 C4 103.1(9) . . ?
O3 S1 C4 109.6(4) . . ?
O2 S1 C4 108.2(9) . . ?
O7 S2 O6 113.1(4) . . ?
O7 S2 O6 113.1(4) . 3 ?
O6 S2 O6 110.9(7) . 3 ?
O7 S2 C10 110.1(7) . . ?
O6 S2 C10 104.5(4) . . ?
O6 S2 C10 104.5(4) 3 . ?
C1 O1 H1A 109.5 . . ?
S1 O2 Er1 152.8(6) . . ?
S1 O4 Er1 153.8(6) . 1_554 ?
C7 O5 H5B 109.5 . . ?
S2 O6 Er1 156.7(5) . . ?
C6 C1 O1 122.7(15) . . ?
C6 C1 C2 116.6(11) . . ?
O1 C1 C2 120.7(14) . . ?
C1 C2 C3 120.8(13) . . ?
C1 C2 H2A 119.6 . . ?
C3 C2 H2A 119.6 . . ?
C4 C3 C2 114.4(12) . . ?
C4 C3 H3B 122.8 . . ?
C2 C3 H3B 122.8 . . ?
C5 C4 C3 125.8(10) . . ?
C5 C4 S1 118.4(13) . . ?
C3 C4 S1 115.5(14) . . ?
C4 C5 C6 116.2(13) . . ?
C4 C5 H5A 121.9 . . ?
C6 C5 H5A 121.9 . . ?
C1 C6 C5 125.7(14) . . ?
C1 C6 H6A 117.2 . . ?
C5 C6 H6A 117.2 . . ?
O5 C7 C8' 119.2(15) . . ?
O5 C7 C8' 119.2(15) . 3 ?
C8' C7 C8' 55.6(18) . 3 ?
O5 C7 C8 128.9(13) . 3 ?
C8' C7 C8 110.9(16) . 3 ?
C8' C7 C8 81.3(13) 3 3 ?
O5 C7 C8 128.9(13) . . ?
C8' C7 C8 81.3(13) . . ?
C8' C7 C8 110.9(16) 3 . ?
C8 C7 C8 66.1(17) 3 . ?
C9 C8 C7 114(2) . . ?
C9 C8 C8 80.4(17) . 3 ?
C7 C8 C8 56.9(8) . 3 ?
C9 C8 C9 48.6(17) . 3 ?
C7 C8 C9 78.7(12) . 3 ?
C8 C8 C9 31.7(9) 3 3 ?
C9 C8 H8A 135.0 . . ?
C7 C8 H8A 110.6 . . ?
C8 C8 H8A 125.1 3 . ?
C9 C8 H8A 144.6 3 . ?
C8' C8' C9' 85.6(12) 3 . ?
C8' C8' C7 62.2(9) 3 . ?
C9' C8' C7 122(2) . . ?
C8' C8' C9' 48.5(9) 3 3 ?
C9' C8' C9' 37.1(15) . 3 ?
C7 C8' C9' 96.8(15) . 3 ?
C8' C8' H8'A 122.9 3 . ?
C9' C8' H8'A 121.3 . . ?
C7 C8' H8'A 116.5 . . ?
C9' C8' H8'A 136.0 3 . ?
C8 C9 C10 132(2) . . ?
C8 C9 C9 99.6(17) . 3 ?
C10 C9 C9 54.7(10) . 3 ?
C8 C9 C9' 102(2) . . ?
C10 C9 C9' 43.4(10) . . ?
C9 C9 C9' 84.6(9) 3 . ?
C8 C9 C8 68(2) . 3 ?
C10 C9 C8 79.2(13) . 3 ?
C9 C9 C8 31.7(9) 3 3 ?
C9' C9 C8 91.2(13) . 3 ?
C8 C9 H9A 112.4 . . ?
C10 C9 H9A 112.1 . . ?
C9 C9 H9A 138.3 3 . ?
C9' C9 H9A 112.6 . . ?
C8 C9 H9A 154.8 3 . ?
C9' C9' C10 65.5(9) 3 . ?
C9' C9' C8' 94.4(12) 3 . ?
C10 C9' C8' 111.7(19) . . ?
C9' C9' C8' 48.5(9) 3 3 ?
C10 C9' C8' 88.9(14) . 3 ?
C8' C9' C8' 45.8(16) . 3 ?
C9' C9' C9 95.4(8) 3 . ?
C10 C9' C9 40.9(10) . . ?
C8' C9' C9 82.9(16) . . ?
C8' C9' C9 88.6(13) 3 . ?
C9' C9' H9'A 134.7 3 . ?
C10 C9' H9'A 121.7 . . ?
C8' C9' H9'A 117.6 . . ?
C8' C9' H9'A 148.7 3 . ?
C9 C9' H9'A 118.3 . . ?
C9 C10 C9 70.7(19) 3 . ?
C9 C10 C9' 125.4(17) 3 . ?
C9 C10 C9' 95.7(14) . . ?
C9 C10 C9' 95.7(14) 3 3 ?
C9 C10 C9' 125.4(17) . 3 ?
C9' C10 C9' 48.9(19) . 3 ?
C9 C10 S2 120.4(13) 3 . ?
C9 C10 S2 120.4(13) . . ?
C9' C10 S2 112.2(13) . . ?
C9' C10 S2 112.2(13) 3 . ?
Er1 O1W H1WB 109.5 . . ?
Er1 O1W H1WA 109.8 . . ?
H1WB O1W H1WA 109.8 . . ?
Er1 O2W H2WB 109.5 . . ?
Er1 O2W H2WA 109.4 . . ?
H2WB O2W H2WA 109.8 . . ?

loop_
_geom_bond_atom_site_label_1
_geom_bond_atom_site_label_2
_geom_bond_distance
_geom_bond_site_symmetry_2
_geom_bond_publ_flag
Er1 O2 2.257(9) 4_655 ?
Er1 O2 2.257(9) . ?
Er1 O6 2.279(7) 4_655 ?
Er1 O6 2.279(7) . ?
Er1 O4 2.350(9) 4_656 ?
Er1 O4 2.350(9) 1_556 ?
Er1 O2W 2.354(11) . ?
Er1 O1W 2.445(9) . ?
S1 O4 1.436(11) . ?
S1 O3 1.459(7) . ?
S1 O2 1.471(11) . ?
S1 C4 1.765(9) . ?
S2 O7 1.478(12) . ?
S2 O6 1.493(8) . ?
S2 O6 1.493(8) 3 ?
S2 C10 1.746(16) . ?
O1 C1 1.344(11) . ?
O1 H1A 0.8200 . ?
O4 Er1 2.350(9) 1_554 ?
O5 C7 1.41(2) . ?
O5 H5B 0.8200 . ?
C1 C6 1.30(2) . ?
C1 C2 1.45(2) . ?
C2 C3 1.457(19) . ?
C2 H2A 0.9300 . ?
C3 C4 1.38(2) . ?
C3 H3B 0.9300 . ?
C4 C5 1.34(2) . ?
C5 C6 1.42(2) . ?
C5 H5A 0.9300 . ?
C6 H6A 0.9300 . ?
C7 C8' 1.44(3) . ?
C7 C8' 1.44(3) 3 ?
C7 C8 1.70(3) 3 ?
C7 C8 1.70(3) . ?
C8 C9 1.06(3) . ?
C8 C8 1.86(5) 3 ?
C8 C9 1.98(3) 3 ?
C8 H8A 1.0249 . ?
C8' C8' 1.35(4) 3 ?
C8' C9' 1.41(3) . ?
C8' C9' 1.87(3) 3 ?
C8' H8'A 0.9809 . ?
C9 C10 1.30(2) . ?
C9 C9 1.51(4) 3 ?
C9 C9' 1.98(3) . ?
C9 C8 1.98(3) 3 ?
C9 H9A 0.9724 . ?
C9' C9' 1.13(4) 3 ?
C9' C10 1.37(3) . ?
C9' C8' 1.87(3) 3 ?
C9' H9'A 0.9119 . ?
C10 C9 1.30(2) 3 ?
C10 C9' 1.37(3) 3 ?
O1W H1WB 0.8200 . ?
O1W H1WA 0.8500 . ?
O2W H2WB 0.8200 . ?
O2W H2WA 0.8499 . ?
O3W H3W1 1.0081 . ?
O4W H4W3 0.9895 . ?
